data_4314738
loop_
_publ_author_name
'Kazuhiro Uehara'
'Ko Kasai'
'Noritaka Mizuno'

_publ_contact_author_address
;
Department of Applied Chemistry, School of Engineering,
The University of Tokyo,
7-3-1 Hongo, Bunkyo-ku Tokyo 113-8656, Japan
;
_publ_contact_author_email tmizuno@mail.ecc.u-tokyo.ac.jp
_publ_contact_author_fax +81-3-5841-7220
_publ_contact_author_name 'Noritaka Mizuno'
_publ_contact_author_phone +81-3-5841-7272
_publ_section_title
;
 Synthetic and Computational Studies on Factors Controlling Structures of
 Molecular Triangles and Squares and Their Equilibrium in Solutions
;
_journal_name_full 'Inorganic Chemistry'
_journal_page_first 2008
_journal_page_last 2015
_journal_paper_doi 10.1021/ic100011a
_journal_volume 49
_journal_year 2010
_chemical_formula_moiety 'C40 N10 O12 Pd4'
_chemical_formula_sum 'C40 N20 O12 Pd4'
_chemical_formula_weight 1378.2
_space_group_IT_number 11
_symmetry_cell_setting monoclinic
_symmetry_space_group_name_Hall '-P 2yb'
_symmetry_space_group_name_H-M 'P 1 21/m 1'
_audit_creation_date 2009-08-23T16:13:10-00:00
_audit_creation_method 'WinGX routine CIF_UPDATE'
_cell_angle_alpha 90
_cell_angle_beta 89.974(2)
_cell_angle_gamma 90
_cell_formula_units_Z 2
_cell_length_a 14.4740(7)
_cell_length_b 8.9209(3)
_cell_length_c 28.9705(13)
_cell_measurement_reflns_used 0
_cell_measurement_temperature 153(2)
_cell_measurement_theta_max 0
_cell_measurement_theta_min 0
_cell_volume 3740.7(3)
_computing_molecular_graphics 'Ortep-3 for Windows (Farrugia, 1997)'
_computing_publication_material 'WinGX publication routines (Farrugia, 1999)'
_computing_structure_refinement 'SHELXL-97 (Sheldrick, 1997)'
_computing_structure_solution 'SHELXS-86 (Sheldrick, 1986)'
_diffrn_measured_fraction_theta_full 0.978
_diffrn_measured_fraction_theta_max 0.978
_diffrn_radiation_probe x-ray
_diffrn_radiation_type MoK\a
_diffrn_radiation_wavelength 0.71069
_diffrn_reflns_av_R_equivalents 0
_diffrn_reflns_limit_h_max 20
_diffrn_reflns_limit_h_min 0
_diffrn_reflns_limit_k_max 12
_diffrn_reflns_limit_k_min 0
_diffrn_reflns_limit_l_max 39
_diffrn_reflns_limit_l_min -39
_diffrn_reflns_number 10860
_diffrn_reflns_theta_full 29.55
_diffrn_reflns_theta_max 29.55
_diffrn_reflns_theta_min 0.7
_exptl_absorpt_coefficient_mu 0.999
_exptl_absorpt_correction_type none
_exptl_crystal_colour 'pale yellow'
_exptl_crystal_density_diffrn 1.224
_exptl_crystal_density_method 'not measured'
_exptl_crystal_description prism
_exptl_crystal_F_000 1320
_exptl_crystal_size_max 0
_exptl_crystal_size_mid 0
_exptl_crystal_size_min 0
_refine_diff_density_max 1.107
_refine_diff_density_min -2.963
_refine_ls_extinction_method none
_refine_ls_goodness_of_fit_ref 0.95
_refine_ls_hydrogen_treatment noref
_refine_ls_matrix_type full
_refine_ls_number_parameters 303
_refine_ls_number_reflns 10860
_refine_ls_number_restraints 40
_refine_ls_restrained_S_all 0.951
_refine_ls_R_factor_gt 0.0888
_refine_ls_shift/su_max 0
_refine_ls_structure_factor_coef Fsqd
_refine_ls_weighting_details 'calc w=1/[\s^2^(Fo^2^)+(0.1513P)^2^+0.0000P] where P=(Fo^2^+2Fc^2^)/3'
_refine_ls_weighting_scheme calc
_refine_ls_wR_factor_ref 0.2719
_reflns_number_gt 5024
_reflns_number_total 10860
_reflns_threshold_expression >2sigma(I)
_cod_data_source_file ic100011a_si_002_1.cif
_cod_data_source_block mizuno1_squeezed
_cod_database_code 4314738

loop_
_symmetry_equiv_pos_as_xyz
'x, y, z'
'-x, y+1/2, -z'
'-x, -y, -z'
'x, -y-1/2, z'

loop_
_atom_site_label
_atom_site_type_symbol
_atom_site_fract_x
_atom_site_fract_y
_atom_site_fract_z
_atom_site_U_iso_or_equiv
_atom_site_adp_type
_atom_site_occupancy
_atom_site_calc_flag
_atom_site_refinement_flags
_atom_site_disorder_group
_atom_site_disorder_assembly
Pd1 Pd 0.73217(6) 0.25 0.33745(3) 0.0361(2) Uani 1 d S . .
Pd4 Pd 0.23256(6) 0.25 0.16265(3) 0.0368(2) Uani 1 d S . .
Pd3 Pd 0.28740(6) 0.75 0.33994(3) 0.0358(2) Uani 1 d S . .
Pd2 Pd 0.78763(6) 0.75 0.16014(3) 0.0357(2) Uani 1 d S . .
O509 O 0.5444(6) 0.75 0.2481(3) 0.065(2) Uiso 1 d S . .
O507 O 0.6538(6) 0.75 0.2964(3) 0.056(2) Uiso 1 d S . .
O508 O 0.5101(6) 0.75 0.3208(3) 0.059(2) Uiso 1 d S . .
O504 O 0.4809(5) 0.25 0.2492(3) 0.054(2) Uiso 1 d S . .
O505 O 0.5073(6) 0.25 0.3205(3) 0.068(3) Uiso 1 d S . .
O506 O 0.3684(6) 0.25 0.2992(3) 0.054(2) Uiso 1 d S . .
O512 O 0.8683(6) 0.25 0.2004(3) 0.055(2) Uiso 1 d S . .
O511 O 0.9821(6) 0.25 0.2522(3) 0.059(2) Uiso 1 d S . .
O502 O 0.0446(6) 0.75 0.2518(3) 0.067(2) Uiso 1 d S . .
O501 O 0.1541(6) 0.75 0.2029(3) 0.055(2) Uiso 1 d S . .
O510 O 1.0084(6) 0.25 0.1792(3) 0.064(2) Uiso 1 d S . .
O503 O 0.0093(6) 0.75 0.1782(3) 0.057(2) Uiso 1 d S . .
N101 N 0.7470(3) 0.4051(4) 0.28657(12) 0.0363(13) Uani 1 d G . .
C101 C 0.6745(2) 0.4313(5) 0.25616(15) 0.0409(17) Uani 1 d G . .
C102 C 0.6874(3) 0.5247(5) 0.21830(14) 0.0427(18) Uani 1 d G . .
N102 N 0.7728(3) 0.5919(5) 0.21085(12) 0.0408(15) Uani 1 d G . .
C103 C 0.8452(2) 0.5656(5) 0.24126(16) 0.049(2) Uani 1 d G . .
C104 C 0.8323(2) 0.4722(5) 0.27912(14) 0.0432(18) Uani 1 d G . .
C12 C 0.6320(6) 0.5063(11) 0.3831(3) 0.063(3) Uani 1 d . . C
N301 N 0.2723(3) 0.5954(5) 0.28901(12) 0.0398(14) Uani 1 d GU . .
C301 C 0.1870(2) 0.5279(5) 0.28159(14) 0.0403(17) Uani 1 d GU . .
C302 C 0.1743(2) 0.4341(5) 0.24380(16) 0.0471(19) Uani 1 d GU . .
N302 N 0.2469(3) 0.4079(5) 0.21343(12) 0.0359(13) Uani 1 d GU . .
C303 C 0.3322(2) 0.4754(5) 0.22085(14) 0.0472(19) Uani 1 d GU . .
C304 C 0.3449(2) 0.5691(5) 0.25864(15) 0.0398(17) Uani 1 d GU . .
C42 C 0.1310(7) 0.0037(12) 0.1175(4) 0.074(3) Uani 1 d . . A
C41A C 0.2971(14) 0.027(3) 0.0965(6) 0.058(3) Uani 0.509(15) d P 1 A
C41B C 0.2883(14) -0.041(3) 0.1167(6) 0.058(3) Uani 0.485(15) d P 2 A
C43A C 0.1826(15) 0.182(2) 0.0707(6) 0.058(3) Uani 0.509(15) d P 1 .
C43B C 0.2291(16) 0.159(2) 0.0667(6) 0.058(3) Uani 0.485(15) d P 2 .
C32A C 0.2344(13) 1.0397(17) 0.3875(6) 0.055(2) Uani 0.567(14) d P 1 B
C32B C 0.2135(16) 0.987(2) 0.4006(7) 0.055(2) Uani 0.473(14) d P 2 B
C33A C 0.2825(14) 0.8256(15) 0.4352(6) 0.055(2) Uani 0.567(14) d P 1 .
C33B C 0.3401(16) 0.8044(18) 0.4347(6) 0.055(2) Uani 0.473(14) d P 2 .
C31A C 0.3988(14) 0.9747(18) 0.3854(7) 0.055(2) Uani 0.567(14) d P 1 B
C31B C 0.3786(17) 1.023(2) 0.3812(8) 0.055(2) Uani 0.473(14) d P 2 B
C11A C 0.7866(13) 0.5520(17) 0.3852(6) 0.052(2) Uani 0.536(14) d P 1 C
C11B C 0.8006(14) 0.4914(17) 0.4007(6) 0.052(2) Uani 0.524(14) d P 2 C
C13A C 0.7338(15) 0.3233(16) 0.4339(6) 0.052(2) Uani 0.536(14) d P 1 .
C13B C 0.6812(15) 0.3073(17) 0.4303(6) 0.052(2) Uani 0.524(14) d P 2 .
C22A C 0.7073(16) 0.551(3) 0.0984(8) 0.065(3) Uani 0.464(14) d P 1 D
C22B C 0.7310(15) 0.484(3) 0.1084(7) 0.065(3) Uani 0.504(15) d P 2 .
C21B C 0.9016(19) 0.541(4) 0.1153(11) 0.065(3) Uani 0.504(15) d P 2 D
C21A C 0.885(2) 0.509(4) 0.1120(12) 0.065(3) Uani 0.464(14) d P 1 D
C23B C 0.7780(15) 0.650(2) 0.0667(7) 0.065(3) Uani 0.504(15) d P 2 .
C23A C 0.8351(16) 0.671(2) 0.0666(7) 0.065(3) Uani 0.464(14) d P 1 .
N11 N 0.7134(4) 0.4009(10) 0.3894(2) 0.057(2) Uani 1 d . . .
N503 N 0.5703(6) 0.75 0.2875(3) 0.0380(19) Uiso 1 d S . .
N502 N 0.4519(7) 0.25 0.2911(4) 0.054(3) Uiso 1 d S . .
N41 N 0.2133(5) 0.0917(7) 0.1104(2) 0.0447(16) Uani 1 d . . .
N31 N 0.3017(5) 0.9063(8) 0.3911(2) 0.0478(17) Uani 1 d . . .
N504 N 0.9573(8) 0.25 0.2098(4) 0.064(3) Uiso 1 d S . .
N501 N 0.0675(7) 0.75 0.2115(3) 0.048(2) Uiso 1 d S . .
N21 N 0.8027(4) 0.5884(6) 0.1088(2) 0.0384(14) Uani 1 d . . .

loop_
_atom_site_aniso_label
_atom_site_aniso_U_11
_atom_site_aniso_U_22
_atom_site_aniso_U_33
_atom_site_aniso_U_23
_atom_site_aniso_U_13
_atom_site_aniso_U_12
Pd1 0.0420(5) 0.0290(4) 0.0373(5) 0 0.0011(3) 0
Pd4 0.0451(5) 0.0291(4) 0.0362(4) 0 0.0013(3) 0
Pd3 0.0403(5) 0.0294(4) 0.0376(5) 0 0.0026(3) 0
Pd2 0.0415(5) 0.0288(4) 0.0368(4) 0 0.0004(3) 0
N101 0.040(3) 0.029(3) 0.040(3) 0.001(3) 0.001(3) 0.000(3)
C101 0.058(5) 0.027(4) 0.037(4) -0.005(3) 0.002(3) -0.002(3)
C102 0.040(4) 0.043(5) 0.045(4) -0.006(4) -0.001(3) -0.003(3)
N102 0.059(4) 0.034(4) 0.029(3) 0.001(3) 0.005(3) -0.002(3)
C103 0.051(5) 0.054(5) 0.041(4) 0.012(4) -0.003(3) 0.006(4)
C104 0.044(4) 0.026(4) 0.060(5) 0.012(3) 0.006(4) -0.009(3)
C12 0.062(6) 0.051(6) 0.076(6) -0.006(5) -0.004(5) 0.027(5)
N301 0.042(4) 0.037(4) 0.041(3) 0.001(3) 0.005(3) 0.003(3)
C301 0.036(4) 0.041(4) 0.044(4) -0.006(3) 0.002(3) -0.006(3)
C302 0.050(5) 0.036(4) 0.056(5) 0.002(4) 0.009(4) 0.000(4)
N302 0.034(3) 0.035(3) 0.039(3) 0.000(3) -0.003(2) -0.011(3)
C303 0.061(5) 0.038(5) 0.042(4) 0.003(4) -0.004(4) 0.011(4)
C304 0.035(4) 0.037(4) 0.047(4) -0.006(3) 0.002(3) 0.005(3)
C42 0.059(6) 0.069(7) 0.093(7) -0.044(6) 0.014(5) -0.033(5)
C41A 0.066(7) 0.074(8) 0.035(5) -0.013(4) 0.014(5) 0.020(6)
C41B 0.066(7) 0.074(8) 0.035(5) -0.013(4) 0.014(5) 0.020(6)
C43A 0.066(7) 0.074(8) 0.035(5) -0.013(4) 0.014(5) 0.020(6)
C43B 0.066(7) 0.074(8) 0.035(5) -0.013(4) 0.014(5) 0.020(6)
C32A 0.078(5) 0.022(4) 0.064(4) -0.002(3) 0.021(4) -0.006(4)
C32B 0.078(5) 0.022(4) 0.064(4) -0.002(3) 0.021(4) -0.006(4)
C33A 0.078(5) 0.022(4) 0.064(4) -0.002(3) 0.021(4) -0.006(4)
C33B 0.078(5) 0.022(4) 0.064(4) -0.002(3) 0.021(4) -0.006(4)
C31A 0.078(5) 0.022(4) 0.064(4) -0.002(3) 0.021(4) -0.006(4)
C31B 0.078(5) 0.022(4) 0.064(4) -0.002(3) 0.021(4) -0.006(4)
C11A 0.088(7) 0.013(4) 0.054(5) 0.004(3) -0.009(5) -0.011(5)
C11B 0.088(7) 0.013(4) 0.054(5) 0.004(3) -0.009(5) -0.011(5)
C13A 0.088(7) 0.013(4) 0.054(5) 0.004(3) -0.009(5) -0.011(5)
C13B 0.088(7) 0.013(4) 0.054(5) 0.004(3) -0.009(5) -0.011(5)
C22A 0.055(6) 0.068(7) 0.073(5) -0.046(4) -0.027(4) 0.014(5)
C22B 0.055(6) 0.068(7) 0.073(5) -0.046(4) -0.027(4) 0.014(5)
C21B 0.055(6) 0.068(7) 0.073(5) -0.046(4) -0.027(4) 0.014(5)
C21A 0.055(6) 0.068(7) 0.073(5) -0.046(4) -0.027(4) 0.014(5)
C23B 0.055(6) 0.068(7) 0.073(5) -0.046(4) -0.027(4) 0.014(5)
C23A 0.055(6) 0.068(7) 0.073(5) -0.046(4) -0.027(4) 0.014(5)
N11 0.038(4) 0.086(6) 0.047(4) -0.015(4) -0.005(3) 0.002(4)
N41 0.072(5) 0.026(3) 0.036(3) -0.008(3) 0.012(3) -0.007(3)
N31 0.049(4) 0.050(4) 0.043(4) -0.005(3) 0.008(3) 0.001(3)
N21 0.062(4) 0.008(2) 0.045(4) -0.001(2) -0.005(3) 0.006(2)

loop_
_atom_type_symbol
_atom_type_description
_atom_type_scat_dispersion_real
_atom_type_scat_dispersion_imag
_atom_type_scat_source
C C 0.0033 0.0016 'International Tables Vol C Tables 4.2.6.8 and 6.1.1.4'
N N 0.0061 0.0033 'International Tables Vol C Tables 4.2.6.8 and 6.1.1.4'
O O 0.0106 0.006 'International Tables Vol C Tables 4.2.6.8 and 6.1.1.4'
Pd Pd -0.9988 1.0072 'International Tables Vol C Tables 4.2.6.8 and 6.1.1.4'

loop_
_geom_angle_atom_site_label_1
_geom_angle_atom_site_label_2
_geom_angle_atom_site_label_3
_geom_angle
_geom_angle_site_symmetry_1
_geom_angle_site_symmetry_3
_geom_angle_publ_flag
N101 Pd1 N101 85.8(3) 4_565 . ?
N101 Pd1 N11 177.9(2) 4_565 . ?
N101 Pd1 N11 95.7(3) . . ?
N101 Pd1 N11 95.7(3) 4_565 4_565 ?
N101 Pd1 N11 177.9(2) . 4_565 ?
N11 Pd1 N11 82.8(5) . 4_565 ?
N302 Pd4 N302 86.9(4) . 4_565 ?
N302 Pd4 N41 178.0(2) . . ?
N302 Pd4 N41 93.9(3) 4_565 . ?
N302 Pd4 N41 93.9(2) . 4_565 ?
N302 Pd4 N41 178.0(4) 4_565 4_565 ?
N41 Pd4 N41 85.1(4) . 4_565 ?
N301 Pd3 N301 85.5(3) . 4_575 ?
N301 Pd3 N31 179.6(2) . . ?
N301 Pd3 N31 94.3(2) 4_575 . ?
N301 Pd3 N31 94.3(2) . 4_575 ?
N301 Pd3 N31 179.6(2) 4_575 4_575 ?
N31 Pd3 N31 86.0(4) . 4_575 ?
N102 Pd2 N102 87.1(4) . 4_575 ?
N102 Pd2 N21 179.7(2) . 4_575 ?
N102 Pd2 N21 92.7(3) 4_575 4_575 ?
N102 Pd2 N21 92.7(2) . . ?
N102 Pd2 N21 179.7(3) 4_575 . ?
N21 Pd2 N21 87.6(3) 4_575 . ?
C101 N101 C104 120 . . ?
C101 N101 Pd1 119.7(2) . . ?
C104 N101 Pd1 119.9(2) . . ?
C102 C101 N101 120 . . ?
C101 C102 N102 120 . . ?
C103 N102 C102 120 . . ?
C103 N102 Pd2 119.4(2) . . ?
C102 N102 Pd2 120.1(2) . . ?
N102 C103 C104 120 . . ?
C103 C104 N101 120 . . ?
C301 N301 C304 120 . . ?
C301 N301 Pd3 120.2(2) . . ?
C304 N301 Pd3 119.5(2) . . ?
C302 C301 N301 120 . . ?
N302 C302 C301 120 . . ?
C302 N302 C303 120 . . ?
C302 N302 Pd4 119.6(2) . . ?
C303 N302 Pd4 120.0(2) . . ?
C304 C303 N302 120 . . ?
C303 C304 N301 120 . . ?
C43A C43A N41 123.0(8) 4_565 . ?
N41 C43B C43B 114.9(9) . 4_565 ?
C33A C33A N31 118.9(6) 4_575 . ?
C33B C33B N31 123.4(6) 4_575 . ?
C13A C13A N11 117.6(7) 4_565 . ?
C13B C13B N11 123.2(7) 4_565 . ?
N21 C22B C23B 43.0(9) . . ?
N21 C23B C23B 113.3(8) . 4_575 ?
N21 C23B C22B 43.4(9) . . ?
C23B C23B C22B 136.8(7) 4_575 . ?
C23A C23A N21 119.5(7) 4_575 . ?
C13A N11 C12 123.0(10) . . ?
C13A N11 C13B 30.0(8) . . ?
C12 N11 C13B 101.3(10) . . ?
C13A N11 C11B 84.0(9) . . ?
C12 N11 C11B 109.7(10) . . ?
C13B N11 C11B 111.9(10) . . ?
C13A N11 C11A 107.6(9) . . ?
C12 N11 C11A 89.1(9) . . ?
C13B N11 C11A 132.3(9) . . ?
C11B N11 C11A 25.2(8) . . ?
C13A N11 Pd1 107.8(8) . . ?
C12 N11 Pd1 115.1(5) . . ?
C13B N11 Pd1 104.7(8) . . ?
C11B N11 Pd1 113.4(8) . . ?
C11A N11 Pd1 112.6(7) . . ?
O509 N503 O507 120.3(9) . . ?
O509 N503 O508 119.7(9) . . ?
O507 N503 O508 120.0(9) . . ?
O505 N502 O506 122.2(11) . . ?
O505 N502 O504 117.8(10) . . ?
O506 N502 O504 120.0(10) . . ?
C41A N41 C43B 77.0(11) . . ?
C41A N41 C42 122.2(12) . . ?
C43B N41 C42 119.2(11) . . ?
C41A N41 C43A 105.1(10) . . ?
C43B N41 C43A 28.5(8) . . ?
C42 N41 C43A 99.1(11) . . ?
C41A N41 C41B 31.9(9) . . ?
C43B N41 C41B 107.4(11) . . ?
C42 N41 C41B 98.1(10) . . ?
C43A N41 C41B 133.6(10) . . ?
C41A N41 Pd4 111.7(9) . . ?
C43B N41 Pd4 109.9(9) . . ?
C42 N41 Pd4 112.1(5) . . ?
C43A N41 Pd4 103.8(8) . . ?
C41B N41 Pd4 108.9(8) . . ?
C32B N31 C33A 85.0(10) . . ?
C32B N31 C31A 127.7(11) . . ?
C33A N31 C31A 116.9(11) . . ?
C32B N31 C32A 25.8(8) . . ?
C33A N31 C32A 108.2(9) . . ?
C31A N31 C32A 105.3(10) . . ?
C32B N31 C31B 109.0(11) . . ?
C33A N31 C31B 128.1(13) . . ?
C31A N31 C31B 20.0(10) . . ?
C32A N31 C31B 85.5(11) . . ?
C32B N31 C33B 114.3(11) . . ?
C33A N31 C33B 31.1(8) . . ?
C31A N31 C33B 89.6(10) . . ?
C32A N31 C33B 133.6(10) . . ?
C31B N31 C33B 105.7(12) . . ?
C32B N31 Pd3 112.0(9) . . ?
C33A N31 Pd3 105.8(7) . . ?
C31A N31 Pd3 106.6(7) . . ?
C32A N31 Pd3 114.4(8) . . ?
C31B N31 Pd3 113.4(9) . . ?
C33B N31 Pd3 102.3(7) . . ?
O510 N504 O511 123.8(11) . . ?
O510 N504 O512 118.0(11) . . ?
O511 N504 O512 118.2(10) . . ?
O502 N501 O501 117.1(10) . . ?
O502 N501 O503 123.0(10) . . ?
O501 N501 O503 120.0(9) . . ?
C23B N21 C21A 118.8(19) . . ?
C23B N21 C22B 93.6(13) . . ?
C21A N21 C22B 107.5(16) . . ?
C23B N21 C22A 70.1(13) . . ?
C21A N21 C22A 135.6(14) . . ?
C22B N21 C22A 30.5(12) . . ?
C23B N21 C21B 117.9(17) . . ?
C21A N21 C21B 14.4(17) . . ?
C22B N21 C21B 121.3(15) . . ?
C22A N21 C21B 150.0(15) . . ?
C23B N21 C23A 33.8(9) . . ?
C21A N21 C23A 92.1(19) . . ?
C22B N21 C23A 123.5(12) . . ?
C22A N21 C23A 103.8(13) . . ?
C21B N21 C23A 86.9(17) . . ?
C23B N21 Pd2 109.2(8) . . ?
C21A N21 Pd2 113.3(10) . . ?
C22B N21 Pd2 113.0(9) . . ?
C22A N21 Pd2 101.9(9) . . ?
C21B N21 Pd2 101.9(8) . . ?
C23A N21 Pd2 105.8(7) . . ?

loop_
_geom_bond_atom_site_label_1
_geom_bond_atom_site_label_2
_geom_bond_distance
_geom_bond_site_symmetry_2
_geom_bond_publ_flag
Pd1 N101 2.033(3) 4_565 ?
Pd1 N101 2.033(3) . ?
Pd1 N11 2.037(7) . ?
Pd1 N11 2.037(7) 4_565 ?
Pd4 N302 2.047(3) . ?
Pd4 N302 2.047(6) 4_565 ?
Pd4 N41 2.088(6) . ?
Pd4 N41 2.088(6) 4_565 ?
Pd3 N301 2.032(3) . ?
Pd3 N301 2.032(3) 4_575 ?
Pd3 N31 2.045(7) . ?
Pd3 N31 2.045(7) 4_575 ?
Pd2 N102 2.048(3) . ?
Pd2 N102 2.048(6) 4_575 ?
Pd2 N21 2.082(6) 4_575 ?
Pd2 N21 2.082(6) . ?
O509 N503 1.201(11) . ?
O507 N503 1.235(11) . ?
O508 N503 1.300(11) . ?
O504 N502 1.283(12) . ?
O505 N502 1.170(12) . ?
O506 N502 1.231(12) . ?
O512 N504 1.316(13) . ?
O511 N504 1.282(12) . ?
O502 N501 1.214(12) . ?
O501 N501 1.277(12) . ?
O510 N504 1.155(12) . ?
O503 N501 1.281(12) . ?
N101 C101 1.39 . ?
N101 C104 1.39 . ?
C101 C102 1.39 . ?
C102 N102 1.39 . ?
N102 C103 1.39 . ?
C103 C104 1.39 . ?
C12 N11 1.518(11) . ?
N301 C301 1.39 . ?
N301 C304 1.39 . ?
C301 C302 1.39 . ?
C302 N302 1.39 . ?
N302 C303 1.39 . ?
C303 C304 1.39 . ?
C42 N41 1.441(11) . ?
C41A N41 1.401(19) . ?
C41B N41 1.61(2) . ?
C43A C43A 1.22(4) 4_565 ?
C43A N41 1.47(2) . ?
C43B N41 1.42(2) . ?
C43B C43B 1.63(4) 4_565 ?
C32A N31 1.542(18) . ?
C32B N31 1.49(2) . ?
C33A C33A 1.35(3) 4_575 ?
C33A N31 1.492(16) . ?
C33B C33B 0.97(3) 4_575 ?
C33B N31 1.65(2) . ?
C31A N31 1.54(2) . ?
C31B N31 1.55(2) . ?
C11A N11 1.718(17) . ?
C11B N11 1.534(19) . ?
C13A C13A 1.31(3) 4_565 ?
C13A N11 1.495(18) . ?
C13B C13B 1.02(3) 4_565 ?
C13B N11 1.524(18) . ?
C22A N21 1.45(2) . ?
C22B N21 1.39(2) . ?
C22B C23B 2.02(3) . ?
C21B N21 1.50(3) . ?
C21A N21 1.39(3) . ?
C23B N21 1.38(2) . ?
C23B C23B 1.79(4) 4_575 ?
C23A C23A 1.40(4) 4_575 ?
C23A N21 1.51(3) . ?
